data_1563509
loop_
_publ_author_name
'Menard, Melissa C.'
'Xiong, Yimin'
'Karki, Amar B.'
'Drake, Brenton L.'
'Adams, Philip W.'
'Fronczek, Frank R.'
'Young, David P.'
'Chan, Julia Y.'

_publ_section_title
;
 Crystal growth and properties of Ln2Ag1&#x2212;xGa10&#x2212;y (Ln=La,
 Ce), a disordered variant of the Ce2NiGa10-structure type
;
_journal_issue 9
_journal_name_full 'Journal of Solid State Chemistry'
_journal_page_first 1935
_journal_page_last 1942
_journal_paper_doi 10.1016/j.jssc.2010.06.011
_journal_volume 183
_journal_year 2010
_chemical_formula_moiety 'Ag0.62 Ga9.37 La2'
_chemical_formula_sum 'Ag0.62 Ga9.37 La2'
_chemical_formula_weight 997.97
_space_group_IT_number 139
_space_group_name_Hall '-I 4 2'
_space_group_name_H-M_alt 'I 4/m m m'
_symmetry_cell_setting tetragonal
_symmetry_space_group_name_H-M 'I 4/m m m'
_atom_sites_solution_primary direct
_atom_sites_solution_secondary difmap
_audit_creation_method SHELXL-97
_cell_angle_alpha 90.00
_cell_angle_beta 90.00
_cell_angle_gamma 90.00
_cell_formula_units_Z 2
_cell_length_a 4.3381(6)
_cell_length_b 4.3381(6)
_cell_length_c 26.1630(18)
_cell_measurement_reflns_used 923
_cell_measurement_temperature 298(2)
_cell_measurement_theta_max 31.00
_cell_measurement_theta_min 1.00
_cell_volume 492.36(10)
_computing_cell_refinement 'Denzo and Scalepack(Otowinowski & Minor1997)'
_computing_data_collection 'COLLECT (Nonius 1999)'
_computing_data_reduction 'Denzo and Scalepack(Otowinowski & Minor1997)'
_computing_molecular_graphics 'ORTEP-3 for Windows (Farrugia 1997)'
_computing_publication_material 'SHELXL-97 (Sheldrick, 1997)'
_computing_structure_refinement 'SHELXL-97 (Sheldrick, 1997)'
_computing_structure_solution 'SHELXS-97 (Sheldrick, 1990)'
_diffrn_ambient_temperature 298(2)
_diffrn_measured_fraction_theta_full 1.000
_diffrn_measured_fraction_theta_max 1.000
_diffrn_measurement_device_type 'Nonius KappaCCD (with Oxford Cryostream)'
_diffrn_measurement_method '\w and \f scans'
_diffrn_radiation_monochromator graphite
_diffrn_radiation_source 'fine-focus sealed tube'
_diffrn_radiation_type MoK\a
_diffrn_radiation_wavelength 0.71073
_diffrn_reflns_av_R_equivalents 0.0331
_diffrn_reflns_av_sigmaI/netI 0.0334
_diffrn_reflns_limit_h_max 6
_diffrn_reflns_limit_h_min -6
_diffrn_reflns_limit_k_max 6
_diffrn_reflns_limit_k_min -4
_diffrn_reflns_limit_l_max 42
_diffrn_reflns_limit_l_min -41
_diffrn_reflns_number 1069
_diffrn_reflns_theta_full 34.95
_diffrn_reflns_theta_max 34.95
_diffrn_reflns_theta_min 1.56
_diffrn_standards_number 0
_exptl_absorpt_coefficient_mu 34.769
_exptl_absorpt_correction_T_max 0.352
_exptl_absorpt_correction_T_min 0.135
_exptl_absorpt_correction_type multi-scan
_exptl_absorpt_process_details 'HKL Scalepack (Otowinowski & Minor1997)'
_exptl_crystal_colour silver
_exptl_crystal_density_diffrn 6.731
_exptl_crystal_density_method 'not measured'
_exptl_crystal_description plates
_exptl_crystal_F_000 864.1
_exptl_crystal_size_max 0.06
_exptl_crystal_size_mid 0.05
_exptl_crystal_size_min 0.03
_refine_diff_density_max 2.043
_refine_diff_density_min -1.327
_refine_diff_density_rms 0.286
_refine_ls_extinction_coef 0.0046(4)
_refine_ls_extinction_expression Fc^*^=kFc[1+0.001xFc^2^\l^3^/sin(2\q)]^-1/4^
_refine_ls_extinction_method SHELXL
_refine_ls_goodness_of_fit_ref 1.432
_refine_ls_matrix_type full
_refine_ls_number_parameters 25
_refine_ls_number_reflns 377
_refine_ls_number_restraints 0
_refine_ls_restrained_S_all 1.432
_refine_ls_R_factor_all 0.0294
_refine_ls_R_factor_gt 0.0211
_refine_ls_shift/su_max 0.001
_refine_ls_shift/su_mean 0.000
_refine_ls_structure_factor_coef Fsqd
_refine_ls_weighting_details 'calc w=1/[\s^2^(Fo^2^)+(0.0000P)^2^+8.9000P] where P=(Fo^2^+2Fc^2^)/3'
_refine_ls_weighting_scheme calc
_refine_ls_wR_factor_gt 0.0453
_refine_ls_wR_factor_ref 0.0733
_reflns_number_gt 314
_reflns_number_total 376
_reflns_threshold_expression I>2\s(I)
_cod_data_source_file JSSC-2010-183-1935.cif
_cod_data_source_block mm11-2
_cod_depositor_comments
;
The following automatic conversions were performed:

data item '_symmetry_cell_setting' value 'Tetragonal' was changed to
'tetragonal' in accordance with the built-in table derived from the
CIF Core dictionary named 'cif_core.dic' version 2.4.5 last updated
on 2014-11-21.

Automatic conversion script
Id: cif_fix_values 8369 2020-08-20 11:38:08Z andrius 
;
_cod_database_code 1563509

loop_
_symmetry_equiv_pos_as_xyz
'x, y, z'
'x, -y, -z'
'-x, -y, z'
'-x, y, -z'
'y, x, -z'
'y, -x, z'
'-y, x, z'
'-y, -x, -z'
'x+1/2, y+1/2, z+1/2'
'x+1/2, -y+1/2, -z+1/2'
'-x+1/2, -y+1/2, z+1/2'
'-x+1/2, y+1/2, -z+1/2'
'y+1/2, x+1/2, -z+1/2'
'y+1/2, -x+1/2, z+1/2'
'-y+1/2, x+1/2, z+1/2'
'-y+1/2, -x+1/2, -z+1/2'
'-x, -y, -z'
'-x, y, z'
'x, y, -z'
'x, -y, z'
'-y, -x, z'
'-y, x, -z'
'y, -x, -z'
'y, x, z'
'-x+1/2, -y+1/2, -z+1/2'
'-x+1/2, y+1/2, z+1/2'
'x+1/2, y+1/2, -z+1/2'
'x+1/2, -y+1/2, z+1/2'
'-y+1/2, -x+1/2, z+1/2'
'-y+1/2, x+1/2, -z+1/2'
'y+1/2, -x+1/2, -z+1/2'
'y+1/2, x+1/2, z+1/2'

loop_
_atom_site_label
_atom_site_type_symbol
_atom_site_fract_x
_atom_site_fract_y
_atom_site_fract_z
_atom_site_U_iso_or_equiv
_atom_site_adp_type
_atom_site_occupancy
_atom_site_symmetry_multiplicity
_atom_site_calc_flag
_atom_site_refinement_flags
_atom_site_disorder_assembly
_atom_site_disorder_group
La1 La 0.0000 0.0000 0.35258(3) 0.0081(2) Uani 1 8 d S . .
Ga5 Ga 0.0000 0.0000 0.5000 0.026(4) Uani 0.15 16 d SP . .
Ag1 Ag 0.0000 0.5000 0.2500 0.0103(3) Uani 0.31 8 d SP . .
Ga1 Ga 0.0000 0.5000 0.2500 0.0103(3) Uani 0.69 8 d SP . .
Ga3 Ga 0.0000 0.0000 0.09907(5) 0.0112(3) Uani 1 8 d S . .
Ga4 Ga 0.0000 0.0000 0.19412(5) 0.0101(3) Uani 1 8 d S . .
Ga6 Ga 0.0000 0.383(2) 0.4561(3) 0.0238(18) Uani 0.29 2 d SP . .
Ga2 Ga 0.0000 0.5000 0.9520(4) 0.022(3) Uani 0.38 4 d SP . .

loop_
_atom_site_aniso_label
_atom_site_aniso_U_11
_atom_site_aniso_U_22
_atom_site_aniso_U_33
_atom_site_aniso_U_23
_atom_site_aniso_U_13
_atom_site_aniso_U_12
La1 0.0069(2) 0.0069(2) 0.0105(3) 0.000 0.000 0.000
Ga5 0.024(5) 0.024(5) 0.028(8) 0.000 0.000 0.000
Ag1 0.0113(4) 0.0113(4) 0.0082(4) 0.000 0.000 0.000
Ga1 0.0113(4) 0.0113(4) 0.0082(4) 0.000 0.000 0.000
Ga3 0.0124(5) 0.0124(5) 0.0089(6) 0.000 0.000 0.000
Ga4 0.0105(4) 0.0105(4) 0.0093(6) 0.000 0.000 0.000
Ga6 0.0142(17) 0.048(6) 0.0092(15) -0.009(2) 0.000 0.000
Ga2 0.055(9) 0.0070(18) 0.0052(17) 0.000 0.000 0.000

loop_
_atom_type_symbol
_atom_type_description
_atom_type_scat_dispersion_real
_atom_type_scat_dispersion_imag
_atom_type_scat_source
La La -0.2871 2.4523 'International Tables Vol C Tables 4.2.6.8 and 6.1.1.4'
Ag Ag -0.8971 1.1015 'International Tables Vol C Tables 4.2.6.8 and 6.1.1.4'
Ga Ga 0.2307 1.6083 'International Tables Vol C Tables 4.2.6.8 and 6.1.1.4'

loop_
_geom_angle_atom_site_label_1
_geom_angle_atom_site_label_2
_geom_angle_atom_site_label_3
_geom_angle
_geom_angle_site_symmetry_1
_geom_angle_site_symmetry_3
Ga6 La1 Ga6 43.38(16) 6 .
Ga6 La1 Ga6 63.0(2) 6 21
Ga6 La1 Ga6 43.38(16) . 21
Ga6 La1 Ga6 43.38(16) 6 3
Ga6 La1 Ga6 63.0(2) . 3
Ga6 La1 Ga6 43.38(16) 21 3
Ga6 La1 Ga4 131.21(6) 6 25_445
Ga6 La1 Ga4 131.21(6) . 25_445
Ga6 La1 Ga4 88.40(10) 21 25_445
Ga6 La1 Ga4 88.40(10) 3 25_445
Ga6 La1 Ga4 88.40(10) 6 25
Ga6 La1 Ga4 88.40(10) . 25
Ga6 La1 Ga4 131.21(6) 21 25
Ga6 La1 Ga4 131.21(6) 3 25
Ga4 La1 Ga4 136.56(5) 25_445 25
Ga6 La1 Ga4 131.21(6) 6 25_455
Ga6 La1 Ga4 88.40(9) . 25_455
Ga6 La1 Ga4 88.40(9) 21 25_455
Ga6 La1 Ga4 131.21(6) 3 25_455
Ga4 La1 Ga4 82.129(17) 25_445 25_455
Ga4 La1 Ga4 82.129(17) 25 25_455
Ga6 La1 Ga4 88.40(9) 6 25_545
Ga6 La1 Ga4 131.21(6) . 25_545
Ga6 La1 Ga4 131.21(6) 21 25_545
Ga6 La1 Ga4 88.40(9) 3 25_545
Ga4 La1 Ga4 82.129(17) 25_445 25_545
Ga4 La1 Ga4 82.129(17) 25 25_545
Ga4 La1 Ga4 136.56(5) 25_455 25_545
Ga6 La1 Ga3 48.19(6) 6 25
Ga6 La1 Ga3 48.19(6) . 25
Ga6 La1 Ga3 90.96(10) 21 25
Ga6 La1 Ga3 90.96(10) 3 25
Ga4 La1 Ga3 179.31(4) 25_445 25
Ga4 La1 Ga3 44.13(3) 25 25
Ga4 La1 Ga3 98.111(11) 25_455 25
Ga4 La1 Ga3 98.111(11) 25_545 25
Ga6 La1 Ga3 90.96(10) 6 25_445
Ga6 La1 Ga3 90.96(10) . 25_445
Ga6 La1 Ga3 48.19(6) 21 25_445
Ga6 La1 Ga3 48.19(6) 3 25_445
Ga4 La1 Ga3 44.13(3) 25_445 25_445
Ga4 La1 Ga3 179.31(4) 25 25_445
Ga4 La1 Ga3 98.111(11) 25_455 25_445
Ga4 La1 Ga3 98.111(11) 25_545 25_445
Ga3 La1 Ga3 135.18(5) 25 25_445
Ga6 La1 Ga3 90.96(10) 6 25_455
Ga6 La1 Ga3 48.19(6) . 25_455
Ga6 La1 Ga3 48.19(6) 21 25_455
Ga6 La1 Ga3 90.96(10) 3 25_455
Ga4 La1 Ga3 98.111(11) 25_445 25_455
Ga4 La1 Ga3 98.111(11) 25 25_455
Ga4 La1 Ga3 44.13(3) 25_455 25_455
Ga4 La1 Ga3 179.31(4) 25_545 25_455
Ga3 La1 Ga3 81.642(17) 25 25_455
Ga3 La1 Ga3 81.642(17) 25_445 25_455
Ga6 La1 Ga3 48.19(6) 6 25_545
Ga6 La1 Ga3 90.96(10) . 25_545
Ga6 La1 Ga3 90.96(10) 21 25_545
Ga6 La1 Ga3 48.19(6) 3 25_545
Ga4 La1 Ga3 98.111(11) 25_445 25_545
Ga4 La1 Ga3 98.111(11) 25 25_545
Ga4 La1 Ga3 179.31(4) 25_455 25_545
Ga4 La1 Ga3 44.13(3) 25_545 25_545
Ga3 La1 Ga3 81.642(17) 25 25_545
Ga3 La1 Ga3 81.642(17) 25_445 25_545
Ga3 La1 Ga3 135.18(5) 25_455 25_545
Ga6 Ga5 Ga6 71.1(3) 5_556 19_556
Ga6 Ga5 Ga6 110.7(5) 5_556 22_556
Ga6 Ga5 Ga6 71.1(3) 19_556 22_556
Ga6 Ga5 Ga6 71.1(3) 5_556 17_556
Ga6 Ga5 Ga6 110.7(5) 19_556 17_556
Ga6 Ga5 Ga6 71.1(3) 22_556 17_556
Ga6 Ga5 Ga6 180.000(1) 5_556 21
Ga6 Ga5 Ga6 108.9(3) 19_556 21
Ga6 Ga5 Ga6 69.3(5) 22_556 21
Ga6 Ga5 Ga6 108.9(3) 17_556 21
Ga6 Ga5 Ga6 108.9(3) 5_556 3
Ga6 Ga5 Ga6 180.000(1) 19_556 3
Ga6 Ga5 Ga6 108.9(3) 22_556 3
Ga6 Ga5 Ga6 69.3(5) 17_556 3
Ga6 Ga5 Ga6 71.1(3) 21 3
Ga6 Ga5 Ga6 108.9(3) 5_556 .
Ga6 Ga5 Ga6 69.3(5) 19_556 .
Ga6 Ga5 Ga6 108.9(3) 22_556 .
Ga6 Ga5 Ga6 180.0(3) 17_556 .
Ga6 Ga5 Ga6 71.1(3) 21 .
Ga6 Ga5 Ga6 110.7(5) 3 .
Ga6 Ga5 Ga6 69.3(5) 5_556 6
Ga6 Ga5 Ga6 108.9(3) 19_556 6
Ga6 Ga5 Ga6 180.0(3) 22_556 6
Ga6 Ga5 Ga6 108.9(3) 17_556 6
Ga6 Ga5 Ga6 110.7(5) 21 6
Ga6 Ga5 Ga6 71.1(3) 3 6
Ga6 Ga5 Ga6 71.1(3) . 6
Ga6 Ga5 Ga2 73.45(6) 5_556 13_456
Ga6 Ga5 Ga2 4.6(4) 19_556 13_456
Ga6 Ga5 Ga2 73.45(6) 22_556 13_456
Ga6 Ga5 Ga2 115.28(15) 17_556 13_456
Ga6 Ga5 Ga2 106.55(6) 21 13_456
Ga6 Ga5 Ga2 175.4(4) 3 13_456
Ga6 Ga5 Ga2 64.72(15) . 13_456
Ga6 Ga5 Ga2 106.55(6) 6 13_456
Ga6 Ga5 Ga2 4.6(4) 5_556 25_556
Ga6 Ga5 Ga2 73.45(6) 19_556 25_556
Ga6 Ga5 Ga2 115.28(15) 22_556 25_556
Ga6 Ga5 Ga2 73.45(6) 17_556 25_556
Ga6 Ga5 Ga2 175.4(4) 21 25_556
Ga6 Ga5 Ga2 106.55(6) 3 25_556
Ga6 Ga5 Ga2 106.55(6) . 25_556
Ga6 Ga5 Ga2 64.72(15) 6 25_556
Ga2 Ga5 Ga2 75.46(17) 13_456 25_556
Ga6 Ga5 Ga2 73.45(6) 5_556 13_446
Ga6 Ga5 Ga2 115.28(15) 19_556 13_446
Ga6 Ga5 Ga2 73.45(6) 22_556 13_446
Ga6 Ga5 Ga2 4.6(4) 17_556 13_446
Ga6 Ga5 Ga2 106.55(6) 21 13_446
Ga6 Ga5 Ga2 64.72(15) 3 13_446
Ga6 Ga5 Ga2 175.4(4) . 13_446
Ga6 Ga5 Ga2 106.55(6) 6 13_446
Ga2 Ga5 Ga2 119.9(4) 13_456 13_446
Ga2 Ga5 Ga2 75.46(17) 25_556 13_446
Ga6 Ga5 Ga2 115.28(15) 5_556 25_456
Ga6 Ga5 Ga2 73.45(6) 19_556 25_456
Ga6 Ga5 Ga2 4.6(4) 22_556 25_456
Ga6 Ga5 Ga2 73.45(6) 17_556 25_456
Ga6 Ga5 Ga2 64.72(15) 21 25_456
Ga6 Ga5 Ga2 106.55(6) 3 25_456
Ga6 Ga5 Ga2 106.55(6) . 25_456
Ga6 Ga5 Ga2 175.4(4) 6 25_456
Ga2 Ga5 Ga2 75.46(17) 13_456 25_456
Ga2 Ga5 Ga2 119.9(4) 25_556 25_456
Ga2 Ga5 Ga2 75.46(17) 13_446 25_456
Ga4 Ag1 Ga4 108.20(2) 25 .
Ga4 Ag1 Ga4 112.04(5) 25 25_455
Ga4 Ag1 Ga4 108.20(2) . 25_455
Ga4 Ag1 Ga4 108.20(2) 25 1_565
Ga4 Ag1 Ga4 112.04(5) . 1_565
Ga4 Ag1 Ga4 108.20(2) 25_455 1_565
Ga4 Ag1 Ga1 54.100(12) 25 25_565
Ga4 Ag1 Ga1 125.899(12) . 25_565
Ga4 Ag1 Ga1 125.900(12) 25_455 25_565
Ga4 Ag1 Ga1 54.100(12) 1_565 25_565
Ga4 Ag1 Ga1 125.900(12) 25 25_455
Ga4 Ag1 Ga1 54.100(12) . 25_455
Ga4 Ag1 Ga1 54.101(12) 25_455 25_455
Ga4 Ag1 Ga1 125.899(12) 1_565 25_455
Ga1 Ag1 Ga1 180.0 25_565 25_455
Ga4 Ag1 Ag1 125.900(12) 25 25_455
Ga4 Ag1 Ag1 54.100(12) . 25_455
Ga4 Ag1 Ag1 54.101(12) 25_455 25_455
Ga4 Ag1 Ag1 125.899(12) 1_565 25_455
Ga1 Ag1 Ag1 180.0 25_565 25_455
Ga1 Ag1 Ag1 0.0 25_455 25_455
Ga4 Ag1 Ag1 54.100(12) 25 25_565
Ga4 Ag1 Ag1 125.899(12) . 25_565
Ga4 Ag1 Ag1 125.900(12) 25_455 25_565
Ga4 Ag1 Ag1 54.100(12) 1_565 25_565
Ga1 Ag1 Ag1 0.0 25_565 25_565
Ga1 Ag1 Ag1 180.0 25_455 25_565
Ag1 Ag1 Ag1 180.0 25_455 25_565
Ga4 Ag1 Ga1 125.900(12) 25 25_465
Ga4 Ag1 Ga1 125.899(12) . 25_465
Ga4 Ag1 Ga1 54.101(12) 25_455 25_465
Ga4 Ag1 Ga1 54.100(12) 1_565 25_465
Ga1 Ag1 Ga1 90.0 25_565 25_465
Ga1 Ag1 Ga1 90.0 25_455 25_465
Ag1 Ag1 Ga1 90.0 25_455 25_465
Ag1 Ag1 Ga1 90.0 25_565 25_465
Ga4 Ag1 Ag1 125.900(12) 25 25_465
Ga4 Ag1 Ag1 125.899(12) . 25_465
Ga4 Ag1 Ag1 54.101(12) 25_455 25_465
Ga4 Ag1 Ag1 54.100(12) 1_565 25_465
Ga1 Ag1 Ag1 90.0 25_565 25_465
Ga1 Ag1 Ag1 90.0 25_455 25_465
Ag1 Ag1 Ag1 90.0 25_455 25_465
Ag1 Ag1 Ag1 90.0 25_565 25_465
Ga1 Ag1 Ag1 0.0 25_465 25_465
Ga4 Ag1 Ag1 54.101(12) 25 25
Ga4 Ag1 Ag1 54.100(12) . 25
Ga4 Ag1 Ag1 125.900(12) 25_455 25
Ga4 Ag1 Ag1 125.899(12) 1_565 25
Ga1 Ag1 Ag1 90.0 25_565 25
Ga1 Ag1 Ag1 90.0 25_455 25
Ag1 Ag1 Ag1 90.0 25_455 25
Ag1 Ag1 Ag1 90.0 25_565 25
Ga1 Ag1 Ag1 180.0 25_465 25
Ag1 Ag1 Ag1 180.0 25_465 25
Ga4 Ag1 Ga1 54.101(12) 25 25
Ga4 Ag1 Ga1 54.100(12) . 25
Ga4 Ag1 Ga1 125.900(12) 25_455 25
Ga4 Ag1 Ga1 125.899(12) 1_565 25
Ga1 Ag1 Ga1 90.0 25_565 25
Ga1 Ag1 Ga1 90.0 25_455 25
Ag1 Ag1 Ga1 90.0 25_455 25
Ag1 Ag1 Ga1 90.0 25_565 25
Ga1 Ag1 Ga1 180.0 25_465 25
Ag1 Ag1 Ga1 180.0 25_465 25
Ag1 Ag1 Ga1 0.0 25 25
Ga4 Ga3 Ga2 121.63(19) . 5_456
Ga4 Ga3 Ga2 121.63(19) . 17_556
Ga2 Ga3 Ga2 74.04(17) 5_456 17_556
Ga4 Ga3 Ga2 121.63(19) . 5_556
Ga2 Ga3 Ga2 116.7(4) 5_456 5_556
Ga2 Ga3 Ga2 74.04(17) 17_556 5_556
Ga4 Ga3 Ga2 121.63(19) . 17_566
Ga2 Ga3 Ga2 74.04(17) 5_456 17_566
Ga2 Ga3 Ga2 116.7(4) 17_556 17_566
Ga2 Ga3 Ga2 74.04(17) 5_556 17_566
Ga4 Ga3 Ga6 122.95(14) . 13_445
Ga2 Ga3 Ga6 63.37(19) 5_456 13_445
Ga2 Ga3 Ga6 11.21(17) 17_556 13_445
Ga2 Ga3 Ga6 82.98(16) 5_556 13_445
Ga2 Ga3 Ga6 114.23(11) 17_566 13_445
Ga4 Ga3 Ga6 122.95(14) . 27_445
Ga2 Ga3 Ga6 11.21(17) 5_456 27_445
Ga2 Ga3 Ga6 63.37(19) 17_556 27_445
Ga2 Ga3 Ga6 114.23(11) 5_556 27_445
Ga2 Ga3 Ga6 82.98(16) 17_566 27_445
Ga6 Ga3 Ga6 52.5(3) 13_445 27_445
Ga4 Ga3 Ga6 122.95(14) . 30_545
Ga2 Ga3 Ga6 82.98(16) 5_456 30_545
Ga2 Ga3 Ga6 11.21(17) 17_556 30_545
Ga2 Ga3 Ga6 63.37(19) 5_556 30_545
Ga2 Ga3 Ga6 114.23(11) 17_566 30_545
Ga6 Ga3 Ga6 22.1(4) 13_445 30_545
Ga6 Ga3 Ga6 72.79(13) 27_445 30_545
Ga4 Ga3 Ga6 122.95(14) . 25_455
Ga2 Ga3 Ga6 11.21(17) 5_456 25_455
Ga2 Ga3 Ga6 82.98(16) 17_556 25_455
Ga2 Ga3 Ga6 114.23(11) 5_556 25_455
Ga2 Ga3 Ga6 63.37(19) 17_566 25_455
Ga6 Ga3 Ga6 72.79(13) 13_445 25_455
Ga6 Ga3 Ga6 22.1(4) 27_445 25_455
Ga6 Ga3 Ga6 91.0(4) 30_545 25_455
Ga4 Ga3 Ga6 122.95(14) . 30
Ga2 Ga3 Ga6 82.98(16) 5_456 30
Ga2 Ga3 Ga6 114.23(11) 17_556 30
Ga2 Ga3 Ga6 63.37(19) 5_556 30
Ga2 Ga3 Ga6 11.21(17) 17_566 30
Ga6 Ga3 Ga6 114.1(3) 13_445 30
Ga6 Ga3 Ga6 91.0(4) 27_445 30
Ga6 Ga3 Ga6 109.6(2) 30_545 30
Ga6 Ga3 Ga6 72.79(13) 25_455 30
Ga4 Ga3 Ga6 122.95(14) . 25
Ga2 Ga3 Ga6 114.23(11) 5_456 25
Ga2 Ga3 Ga6 82.98(16) 17_556 25
Ga2 Ga3 Ga6 11.21(17) 5_556 25
Ga2 Ga3 Ga6 63.37(19) 17_566 25
Ga6 Ga3 Ga6 91.0(4) 13_445 25
Ga6 Ga3 Ga6 114.1(3) 27_445 25
Ga6 Ga3 Ga6 72.79(13) 30_545 25
Ga6 Ga3 Ga6 109.6(2) 25_455 25
Ga6 Ga3 Ga6 52.5(3) 30 25
Ga4 Ga3 Ga6 122.95(14) . 27_545
Ga2 Ga3 Ga6 114.23(11) 5_456 27_545
Ga2 Ga3 Ga6 63.37(19) 17_556 27_545
Ga2 Ga3 Ga6 11.21(17) 5_556 27_545
Ga2 Ga3 Ga6 82.98(16) 17_566 27_545
Ga6 Ga3 Ga6 72.79(13) 13_445 27_545
Ga6 Ga3 Ga6 109.6(2) 27_445 27_545
Ga6 Ga3 Ga6 52.5(3) 30_545 27_545
Ga6 Ga3 Ga6 114.1(3) 25_455 27_545
Ga6 Ga3 Ga6 72.79(13) 30 27_545
Ga6 Ga3 Ga6 22.1(4) 25 27_545
Ga3 Ga4 Ga1 123.98(2) . 25
Ga3 Ga4 Ag1 123.98(2) . 25
Ga1 Ga4 Ag1 0.0 25 25
Ga3 Ga4 Ga1 123.98(2) . 25_455
Ga1 Ga4 Ga1 112.04(5) 25 25_455
Ag1 Ga4 Ga1 112.04(5) 25 25_455
Ga3 Ga4 Ga1 123.98(2) . 1_545
Ga1 Ga4 Ga1 71.80(2) 25 1_545
Ag1 Ga4 Ga1 71.80(2) 25 1_545
Ga1 Ga4 Ga1 71.80(2) 25_455 1_545
Ga3 Ga4 Ag1 123.98(2) . 25_455
Ga1 Ga4 Ag1 112.04(5) 25 25_455
Ag1 Ga4 Ag1 112.04(5) 25 25_455
Ga1 Ga4 Ag1 0.0 25_455 25_455
Ga1 Ga4 Ag1 71.80(2) 1_545 25_455
Ga3 Ga4 Ag1 123.98(2) . 1_545
Ga1 Ga4 Ag1 71.80(2) 25 1_545
Ag1 Ga4 Ag1 71.80(2) 25 1_545
Ga1 Ga4 Ag1 71.80(2) 25_455 1_545
Ga1 Ga4 Ag1 0.0 1_545 1_545
Ag1 Ga4 Ag1 71.80(2) 25_455 1_545
Ga3 Ga4 Ag1 123.98(2) . .
Ga1 Ga4 Ag1 71.80(2) 25 .
Ag1 Ga4 Ag1 71.80(2) 25 .
Ga1 Ga4 Ag1 71.80(2) 25_455 .
Ga1 Ga4 Ag1 112.04(5) 1_545 .
Ag1 Ga4 Ag1 71.80(2) 25_455 .
Ag1 Ga4 Ag1 112.04(5) 1_545 .
Ga3 Ga4 La1 68.28(2) . 25_445
Ga1 Ga4 La1 138.726(13) 25 25_445
Ag1 Ga4 La1 138.726(13) 25 25_445
Ga1 Ga4 La1 70.250(10) 25_455 25_445
Ga1 Ga4 La1 70.250(10) 1_545 25_445
Ag1 Ga4 La1 70.250(10) 25_455 25_445
Ag1 Ga4 La1 70.250(10) 1_545 25_445
Ag1 Ga4 La1 138.726(13) . 25_445
Ga3 Ga4 La1 68.28(2) . 25
Ga1 Ga4 La1 70.250(10) 25 25
Ag1 Ga4 La1 70.250(10) 25 25
Ga1 Ga4 La1 138.726(13) 25_455 25
Ga1 Ga4 La1 138.726(13) 1_545 25
Ag1 Ga4 La1 138.726(13) 25_455 25
Ag1 Ga4 La1 138.726(13) 1_545 25
Ag1 Ga4 La1 70.250(10) . 25
La1 Ga4 La1 136.56(5) 25_445 25
Ga3 Ga4 La1 68.28(2) . 25_545
Ga1 Ga4 La1 70.250(10) 25 25_545
Ag1 Ga4 La1 70.250(10) 25 25_545
Ga1 Ga4 La1 138.726(13) 25_455 25_545
Ga1 Ga4 La1 70.250(10) 1_545 25_545
Ag1 Ga4 La1 138.726(13) 25_455 25_545
Ag1 Ga4 La1 70.250(10) 1_545 25_545
Ag1 Ga4 La1 138.726(13) . 25_545
La1 Ga4 La1 82.129(17) 25_445 25_545
La1 Ga4 La1 82.129(17) 25 25_545
Ga2 Ga6 Ga6 12.0(19) 29_554 3_565
Ga2 Ga6 Ga5 157(2) 29_554 .
Ga6 Ga6 Ga5 145.3(3) 3_565 .
Ga2 Ga6 Ga6 102.0(19) 29_554 19_556
Ga6 Ga6 Ga6 90.000(2) 3_565 19_556
Ga5 Ga6 Ga6 55.3(3) . 19_556
Ga2 Ga6 Ga6 133.8(4) 29_554 21
Ga6 Ga6 Ga6 135.000(13) 3_565 21
Ga5 Ga6 Ga6 54.43(13) . 21
Ga6 Ga6 Ga6 90.000(1) 19_556 21
Ga2 Ga6 Ga6 133.8(4) 29_554 6
Ga6 Ga6 Ga6 135.000(18) 3_565 6
Ga5 Ga6 Ga6 54.43(13) . 6
Ga6 Ga6 Ga6 90.0 19_556 6
Ga6 Ga6 Ga6 90.000(3) 21 6
Ga2 Ga6 Ga2 90(2) 29_554 13_456
Ga6 Ga6 Ga2 78.1(2) 3_565 13_456
Ga5 Ga6 Ga2 67.28(13) . 13_456
Ga6 Ga6 Ga2 11.9(2) 19_556 13_456
Ga6 Ga6 Ga2 98.41(16) 21 13_456
Ga6 Ga6 Ga2 98.41(15) 6 13_456
Ga2 Ga6 Ga6 78(2) 29_554 17_566
Ga6 Ga6 Ga6 66.1(3) 3_565 17_566
Ga5 Ga6 Ga6 79.2(3) . 17_566
Ga6 Ga6 Ga6 23.9(3) 19_556 17_566
Ga6 Ga6 Ga6 106.6(2) 21 17_566
Ga6 Ga6 Ga6 106.6(2) 6 17_566
Ga2 Ga6 Ga6 11.94(15) 13_456 17_566
Ga2 Ga6 Ga3 72.5(9) 29_554 25_455
Ga6 Ga6 Ga3 79.0(2) 3_565 25_455
Ga5 Ga6 Ga3 117.8(2) . 25_455
Ga6 Ga6 Ga3 122.95(14) 19_556 25_455
Ga6 Ga6 Ga3 63.74(16) 21 25_455
Ga6 Ga6 Ga3 135.5(2) 6 25_455
Ga2 Ga6 Ga3 119.5(2) 13_456 25_455
Ga6 Ga6 Ga3 114.8(3) 17_566 25_455
Ga2 Ga6 Ga3 72.5(9) 29_554 25
Ga6 Ga6 Ga3 79.0(2) 3_565 25
Ga5 Ga6 Ga3 117.8(2) . 25
Ga6 Ga6 Ga3 122.95(14) 19_556 25
Ga6 Ga6 Ga3 135.5(2) 21 25
Ga6 Ga6 Ga3 63.74(16) 6 25
Ga2 Ga6 Ga3 119.5(2) 13_456 25
Ga6 Ga6 Ga3 114.8(3) 17_566 25
Ga3 Ga6 Ga3 109.6(2) 25_455 25
Ga2 Ga6 Ga2 125.9(4) 29_554 9_444
Ga6 Ga6 Ga2 127.41(14) 3_565 9_444
Ga5 Ga6 Ga2 61.49(16) . 9_444
Ga6 Ga6 Ga2 92.3(3) 19_556 9_444
Ga6 Ga6 Ga2 7.89(12) 21 9_444
Ga6 Ga6 Ga2 97.55(15) 6 9_444
Ga2 Ga6 Ga2 99.5(3) 13_456 9_444
Ga6 Ga6 Ga2 106.4(3) 17_566 9_444
Ga3 Ga6 Ga2 56.4(2) 25_455 9_444
Ga3 Ga6 Ga2 138.0(5) 25 9_444
Ga2 Ga6 Ga2 125.9(4) 29_554 9_544
Ga6 Ga6 Ga2 127.41(15) 3_565 9_544
Ga5 Ga6 Ga2 61.49(16) . 9_544
Ga6 Ga6 Ga2 92.3(3) 19_556 9_544
Ga6 Ga6 Ga2 97.55(15) 21 9_544
Ga6 Ga6 Ga2 7.89(13) 6 9_544
Ga2 Ga6 Ga2 99.5(3) 13_456 9_544
Ga6 Ga6 Ga2 106.4(3) 17_566 9_544
Ga3 Ga6 Ga2 138.0(5) 25_455 9_544
Ga3 Ga6 Ga2 56.4(2) 25 9_544
Ga2 Ga6 Ga2 105.0(3) 9_444 9_544
Ga6 Ga2 Ga6 156(4) 29 14_455
Ga6 Ga2 Ga6 66.1(17) 29 30_556
Ga6 Ga2 Ga6 90(2) 14_455 30_556
Ga6 Ga2 Ga6 90(2) 29 13_456
Ga6 Ga2 Ga6 66.1(17) 14_455 13_456
Ga6 Ga2 Ga6 23.9(4) 30_556 13_456
Ga6 Ga2 Ga5 18.1(17) 29 9
Ga6 Ga2 Ga5 138(2) 14_455 9
Ga6 Ga2 Ga5 47.99(19) 30_556 9
Ga6 Ga2 Ga5 71.9(4) 13_456 9
Ga6 Ga2 Ga5 138(2) 29 9_455
Ga6 Ga2 Ga5 18.1(17) 14_455 9_455
Ga6 Ga2 Ga5 71.9(4) 30_556 9_455
Ga6 Ga2 Ga5 47.99(19) 13_456 9_455
Ga5 Ga2 Ga5 119.9(4) 9 9_455
Ga6 Ga2 Ga2 78.0(19) 29 17_567
Ga6 Ga2 Ga2 78.0(19) 14_455 17_567
Ga6 Ga2 Ga2 11.9(2) 30_556 17_567
Ga6 Ga2 Ga2 11.9(2) 13_456 17_567
Ga5 Ga2 Ga2 59.93(19) 9 17_567
Ga5 Ga2 Ga2 59.93(19) 9_455 17_567
Ga6 Ga2 Ga3 96.3(9) 29 17_556
Ga6 Ga2 Ga3 96.3(9) 14_455 17_556
Ga6 Ga2 Ga3 120.87(16) 30_556 17_556
Ga6 Ga2 Ga3 120.87(16) 13_456 17_556
Ga5 Ga2 Ga3 105.235(15) 9 17_556
Ga5 Ga2 Ga3 105.235(15) 9_455 17_556
Ga2 Ga2 Ga3 121.63(19) 17_567 17_556
Ga6 Ga2 Ga3 96.3(9) 29 17_566
Ga6 Ga2 Ga3 96.3(9) 14_455 17_566
Ga6 Ga2 Ga3 120.87(16) 30_556 17_566
Ga6 Ga2 Ga3 120.87(16) 13_456 17_566
Ga5 Ga2 Ga3 105.235(15) 9 17_566
Ga5 Ga2 Ga3 105.235(15) 9_455 17_566
Ga2 Ga2 Ga3 121.63(19) 17_567 17_566
Ga3 Ga2 Ga3 116.7(4) 17_556 17_566
Ga6 Ga2 Ga6 38.3(4) 29 9
Ga6 Ga2 Ga6 140.2(9) 14_455 9
Ga6 Ga2 Ga6 78.3(3) 30_556 9
Ga6 Ga2 Ga6 97.2(5) 13_456 9
Ga5 Ga2 Ga6 45.06(12) 9 9
Ga5 Ga2 Ga6 131.8(4) 9_455 9
Ga2 Ga2 Ga6 87.7(3) 17_567 9
Ga3 Ga2 Ga6 122.5(3) 17_556 9
Ga3 Ga2 Ga6 60.23(13) 17_566 9
Ga6 Ga2 Ga6 140.2(8) 29 11_455
Ga6 Ga2 Ga6 38.3(4) 14_455 11_455
Ga6 Ga2 Ga6 97.2(5) 30_556 11_455
Ga6 Ga2 Ga6 78.3(3) 13_456 11_455
Ga5 Ga2 Ga6 131.8(4) 9 11_455
Ga5 Ga2 Ga6 45.06(12) 9_455 11_455
Ga2 Ga2 Ga6 87.7(3) 17_567 11_455
Ga3 Ga2 Ga6 60.23(13) 17_556 11_455
Ga3 Ga2 Ga6 122.5(3) 17_566 11_455
Ga6 Ga2 Ga6 175.5(7) 9 11_455
Ga6 Ga2 Ga6 140.2(9) 29 9_455
Ga6 Ga2 Ga6 38.3(4) 14_455 9_455
Ga6 Ga2 Ga6 97.2(5) 30_556 9_455
Ga6 Ga2 Ga6 78.3(3) 13_456 9_455
Ga5 Ga2 Ga6 131.8(4) 9 9_455
Ga5 Ga2 Ga6 45.06(12) 9_455 9_455
Ga2 Ga2 Ga6 87.7(3) 17_567 9_455
Ga3 Ga2 Ga6 122.5(4) 17_556 9_455
Ga3 Ga2 Ga6 60.23(13) 17_566 9_455
Ga6 Ga2 Ga6 105.0(3) 9 9_455
Ga6 Ga2 Ga6 74.8(3) 11_455 9_455

loop_
_geom_bond_atom_site_label_1
_geom_bond_atom_site_label_2
_geom_bond_distance
_geom_bond_site_symmetry_2
La1 Ga6 3.178(9) 6
La1 Ga6 3.178(9) .
La1 Ga6 3.178(9) 21
La1 Ga6 3.178(9) 3
La1 Ga4 3.3019(7) 25_445
La1 Ga4 3.3019(7) 25
La1 Ga4 3.3019(7) 25_455
La1 Ga4 3.3019(7) 25_545
La1 Ga3 3.3181(7) 25
La1 Ga3 3.3181(7) 25_445
La1 Ga3 3.3181(7) 25_455
La1 Ga3 3.3181(7) 25_545
Ga5 Ga6 2.019(7) 5_556
Ga5 Ga6 2.019(7) 19_556
Ga5 Ga6 2.019(7) 22_556
Ga5 Ga6 2.019(7) 17_556
Ga5 Ga6 2.019(7) 21
Ga5 Ga6 2.019(7) 3
Ga5 Ga6 2.019(7) .
Ga5 Ga6 2.019(7) 6
Ga5 Ga2 2.506(5) 13_456
Ga5 Ga2 2.506(5) 25_556
Ga5 Ga2 2.506(5) 13_446
Ga5 Ga2 2.506(5) 25_456
Ag1 Ga4 2.6157(8) 25
Ag1 Ga4 2.6157(8) .
Ag1 Ga4 2.6157(8) 25_455
Ag1 Ga4 2.6157(8) 1_565
Ag1 Ga1 3.0675(4) 25_565
Ag1 Ga1 3.0675(4) 25_455
Ag1 Ag1 3.0675(4) 25_455
Ag1 Ag1 3.0675(4) 25_565
Ag1 Ga1 3.0675(4) 25_465
Ag1 Ag1 3.0675(4) 25_465
Ag1 Ag1 3.0675(4) 25
Ag1 Ga1 3.0675(4) 25
Ga3 Ga4 2.4870(19) .
Ga3 Ga2 2.547(5) 5_456
Ga3 Ga2 2.547(5) 17_556
Ga3 Ga2 2.547(5) 5_556
Ga3 Ga2 2.547(5) 17_566
Ga3 Ga6 2.655(3) 13_445
Ga3 Ga6 2.655(3) 27_445
Ga3 Ga6 2.655(3) 30_545
Ga3 Ga6 2.655(3) 25_455
Ga3 Ga6 2.655(3) 30
Ga3 Ga6 2.655(3) 25
Ga3 Ga6 2.655(3) 27_545
Ga4 Ga1 2.6157(8) 25
Ga4 Ag1 2.6157(8) 25
Ga4 Ga1 2.6157(8) 25_455
Ga4 Ga1 2.6157(8) 1_545
Ga4 Ag1 2.6157(8) 25_455
Ga4 Ag1 2.6157(8) 1_545
Ga4 La1 3.3019(7) 25_445
Ga4 La1 3.3019(7) 25
Ga4 La1 3.3019(7) 25_545
Ga6 Ga2 0.519(8) 29_554
Ga6 Ga6 1.016(19) 3_565
Ga6 Ga6 2.296(13) 19_556
Ga6 Ga6 2.349(13) 21
Ga6 Ga6 2.349(13) 6
Ga6 Ga2 2.457(4) 13_456
Ga6 Ga6 2.511(17) 17_566
Ga6 Ga3 2.655(3) 25_455
Ga6 Ga3 2.655(3) 25
Ga6 Ga2 2.734(6) 9_444
Ga6 Ga2 2.734(6) 9_544
Ga2 Ga6 0.519(8) 29
Ga2 Ga6 0.519(8) 14_455
Ga2 Ga6 2.457(4) 30_556
Ga2 Ga6 2.457(4) 13_456
Ga2 Ga5 2.506(5) 9
Ga2 Ga5 2.506(5) 9_455
Ga2 Ga2 2.512(19) 17_567
Ga2 Ga3 2.547(5) 17_556
Ga2 Ga3 2.547(5) 17_566
Ga2 Ga6 2.734(6) 9
Ga2 Ga6 2.734(6) 11_455
Ga2 Ga6 2.734(6) 9_455
